data_4318779
loop_
_publ_author_name
'Sangeeta Ray Banerjee'
'Lihui Wei'
'Murali K. Levadala'
'Neva Lazarova'
'Vladimir O. Golub'
'Charles J. O'Connor'
'Karin A. Stephenson'
'John F. Valliant'
'John W. Babich'
'Jon Zubieta'

_publ_section_title
;
 {ReIIICl3} Core Complexes with Bifunctional Single Amino Acid Chelates
;
_journal_name_full 'Inorganic Chemistry'
_journal_page_first 5795
_journal_page_last 5802
_journal_paper_doi 10.1021/ic020391d
_journal_volume 41
_journal_year 2002
_chemical_formula_sum 'C15 H20 Cl3 N4 O2 Re'
_chemical_formula_weight 580.90
_chemical_name_systematic
;
  ?
;
_space_group_IT_number 15
_symmetry_cell_setting monoclinic
_symmetry_space_group_name_Hall '-C 2yc'
_symmetry_space_group_name_H-M 'C 1 2/c 1'
_atom_sites_solution_hydrogens geom
_atom_sites_solution_primary direct
_atom_sites_solution_secondary difmap
_audit_creation_method SHELXL-97
_cell_angle_alpha 90.00
_cell_angle_beta 94.186(1)
_cell_angle_gamma 90.00
_cell_formula_units_Z 8
_cell_length_a 22.8804(12)
_cell_length_b 7.4926(4)
_cell_length_c 22.5597(12)
_cell_measurement_temperature 90(2)
_cell_volume 3857.2(4)
_computing_structure_refinement 'SHELXL-97 (Sheldrick, 1997)'
_computing_structure_solution 'SHELXS-97 (Sheldrick, 1990)'
_diffrn_ambient_temperature 90(2)
_diffrn_measured_fraction_theta_full 0.983
_diffrn_measured_fraction_theta_max 0.983
_diffrn_radiation_monochromator graphite
_diffrn_radiation_source 'fine-focus sealed tube'
_diffrn_radiation_type MoK\a
_diffrn_radiation_wavelength 0.71073
_diffrn_reflns_av_R_equivalents 0.0574
_diffrn_reflns_av_sigmaI/netI 0.0617
_diffrn_reflns_limit_h_max 34
_diffrn_reflns_limit_h_min -34
_diffrn_reflns_limit_k_max 11
_diffrn_reflns_limit_k_min -11
_diffrn_reflns_limit_l_max 33
_diffrn_reflns_limit_l_min -33
_diffrn_reflns_number 23870
_diffrn_reflns_theta_full 28.85
_diffrn_reflns_theta_max 28.85
_diffrn_reflns_theta_min 1.78
_exptl_absorpt_coefficient_mu 6.733
_exptl_absorpt_correction_type SADABS
_exptl_crystal_colour Brown
_exptl_crystal_density_diffrn 2.001
_exptl_crystal_density_method 'not measured'
_exptl_crystal_description Block
_exptl_crystal_F_000 2240
_exptl_crystal_size_max 0.22
_exptl_crystal_size_mid 0.18
_exptl_crystal_size_min 0.12
_refine_diff_density_max 1.385
_refine_diff_density_min -1.049
_refine_diff_density_rms 0.225
_refine_ls_extinction_method none
_refine_ls_goodness_of_fit_ref 1.073
_refine_ls_hydrogen_treatment mixed
_refine_ls_matrix_type full
_refine_ls_number_parameters 266
_refine_ls_number_reflns 6790
_refine_ls_number_restraints 58
_refine_ls_restrained_S_all 1.122
_refine_ls_R_factor_all 0.0715
_refine_ls_R_factor_gt 0.0522
_refine_ls_shift/su_max 0.001
_refine_ls_shift/su_mean 0.000
_refine_ls_structure_factor_coef Fsqd
_refine_ls_weighting_details 'calc w=1/[\s^2^(Fo^2^)+(0.0514P)^2^+9.4652P] where P=(Fo^2^+2Fc^2^)/3'
_refine_ls_weighting_scheme calc
_refine_ls_wR_factor_gt 0.1085
_refine_ls_wR_factor_ref 0.1178
_reflns_number_gt 5069
_reflns_number_total 6790
_reflns_threshold_expression >2sigma(I)
_cod_data_source_file ic020391d_1.cif
_cod_data_source_block '[ReCl3{(C5H4N)CH2N(CH2CO2CH2CH3)(CH2C3H2N2CH3)}]'
_cod_depositor_comments
;
The following automatic conversions were performed:

'_symmetry_cell_setting' value 'Monoclinic' changed to 'monoclinic'
according to the built-in table from CIF Core dictionary named
'cif_core.dic' version 2.4.1 from 2010-06-29.

Automatic conversion script
Id: cif_fix_values 1646 2011-03-28 12:23:43Z adriana 
;
_cod_database_code 4318779

loop_
_symmetry_equiv_pos_as_xyz
'x, y, z'
'-x, y, -z+1/2'
'x+1/2, y+1/2, z'
'-x+1/2, y+1/2, -z+1/2'
'-x, -y, -z'
'x, -y, z-1/2'
'-x+1/2, -y+1/2, -z'
'x+1/2, -y+1/2, z-1/2'

loop_
_atom_site_label
_atom_site_type_symbol
_atom_site_fract_x
_atom_site_fract_y
_atom_site_fract_z
_atom_site_U_iso_or_equiv
_atom_site_adp_type
_atom_site_occupancy
_atom_site_symmetry_multiplicity
_atom_site_calc_flag
_atom_site_refinement_flags
_atom_site_disorder_assembly
_atom_site_disorder_group
Re1 Re 0.141002(10) 0.67649(3) 0.123884(10) 0.02433(8) Uani 1 1 d . . .
Cl1 Cl 0.16543(9) 0.9095(3) 0.05881(8) 0.0450(4) Uani 1 1 d . . .
Cl2 Cl 0.19317(7) 0.8075(2) 0.20920(7) 0.0331(3) Uani 1 1 d . . .
Cl3 Cl 0.05048(8) 0.8211(2) 0.14294(8) 0.0377(4) Uani 1 1 d . . .
O1 O 0.0560(2) 0.3827(7) 0.3172(2) 0.0417(12) Uani 1 1 d . . .
O2 O 0.0844(3) 0.1777(6) 0.2535(2) 0.0459(14) Uani 1 1 d . . .
N1 N 0.2120(2) 0.5156(8) 0.1072(2) 0.0331(12) Uani 1 1 d D A .
N3A N 0.2618(3) 0.2756(11) 0.1107(4) 0.017(3) Uani 0.52(2) 1 d PD A 1
C9A C 0.2858(5) 0.1095(15) 0.1325(5) 0.015(3) Uani 0.437(15) 1 d PD A 1
H9A1 H 0.3160 0.0717 0.1079 0.022 Uiso 0.437(15) 1 calc PR A 1
H9A2 H 0.2554 0.0210 0.1315 0.022 Uiso 0.437(15) 1 calc PR A 1
H9A3 H 0.3020 0.1245 0.1726 0.022 Uiso 0.437(15) 1 calc PR A 1
N3 N 0.0553(10) 0.310(2) 0.0141(6) 0.071(9) Uani 0.48(2) 1 d PD A 2
C9 C 0.0236(9) 0.135(2) 0.0176(8) 0.072(6) Uani 0.563(15) 1 d PD A 2
H9A H 0.0087 0.0997 -0.0215 0.108 Uiso 0.563(15) 1 calc PR A 2
H9B H -0.0084 0.1486 0.0426 0.108 Uiso 0.563(15) 1 calc PR A 2
H9C H 0.0501 0.0460 0.0341 0.108 Uiso 0.563(15) 1 calc PR A 2
N4 N 0.1216(2) 0.4338(7) 0.1745(2) 0.0245(10) Uani 1 1 d . . .
N2 N 0.0978(2) 0.5290(7) 0.0557(2) 0.0263(10) Uani 1 1 d D A .
C6 C 0.0904(3) 0.5597(10) -0.0041(3) 0.0342(15) Uani 1 1 d D A .
H6 H 0.1024 0.6656 -0.0210 0.041 Uiso 1 1 calc R . .
C7 C 0.0648(3) 0.4293(13) -0.0367(4) 0.062(3) Uani 1 1 d D . .
H7 H 0.0563 0.4642 -0.0760 0.074 Uiso 1 1 calc R A 1
C3A C 0.0492(6) 0.2691(18) -0.0278(5) 0.061(5) Uani 0.70(2) 1 d PD A 1
H3A H 0.0352 0.1867 -0.0562 0.073 Uiso 0.70(2) 1 calc PR A 1
C4A C 0.0572(6) 0.2439(18) 0.0309(5) 0.037(3) Uani 0.72(2) 1 d PD A 1
H4A H 0.0471 0.1327 0.0453 0.044 Uiso 0.72(2) 1 calc PR A 1
C3 C 0.2872(8) 0.208(2) 0.0911(7) 0.022(5) Uani 0.30(2) 1 d PD A 2
H3 H 0.3117 0.1144 0.0817 0.026 Uiso 0.30(2) 1 calc PR A 2
C4 C 0.2501(7) 0.204(2) 0.1364(8) 0.017(5) Uani 0.28(2) 1 d PD A 2
H4 H 0.2475 0.1090 0.1626 0.020 Uiso 0.28(2) 1 calc PR A 2
C8 C 0.0788(3) 0.3669(8) 0.0716(3) 0.0257(12) Uani 1 1 d D . .
C1 C 0.2496(3) 0.5195(10) 0.0629(3) 0.0373(16) Uani 1 1 d D A .
H1 H 0.2521 0.6142 0.0365 0.045 Uiso 1 1 calc R . .
C2 C 0.2833(3) 0.3692(10) 0.0616(3) 0.0401(17) Uani 1 1 d D . .
H2 H 0.3118 0.3371 0.0362 0.048 Uiso 1 1 calc R A 1
C5 C 0.2166(3) 0.3612(9) 0.1386(3) 0.0349(16) Uani 1 1 d D . .
C10 C 0.1783(3) 0.3350(9) 0.1873(3) 0.0366(15) Uani 1 1 d . A .
H10A H 0.1977 0.3782 0.2242 0.044 Uiso 1 1 calc R . .
H10B H 0.1704 0.2087 0.1919 0.044 Uiso 1 1 calc R . .
C11 C 0.0791(3) 0.3212(8) 0.1359(3) 0.0274(12) Uani 1 1 d . A .
H11A H 0.0894 0.1964 0.1413 0.033 Uiso 1 1 calc R . .
H11B H 0.0399 0.3374 0.1489 0.033 Uiso 1 1 calc R . .
C12 C 0.0946(4) 0.4841(9) 0.2302(3) 0.0432(19) Uani 1 1 d . . .
H12A H 0.0602 0.5552 0.2190 0.052 Uiso 1 1 calc R . .
H12B H 0.1222 0.5617 0.2525 0.052 Uiso 1 1 calc R . .
C13 C 0.0765(3) 0.3431(9) 0.2721(3) 0.0360(15) Uani 1 1 d . . .
C14 C 0.0670(4) 0.0316(11) 0.2917(3) 0.0435(18) Uani 1 1 d . . .
H14A H 0.0614 -0.0765 0.2683 0.052 Uiso 1 1 calc R . .
H14B H 0.0301 0.0610 0.3080 0.052 Uiso 1 1 calc R . .
C15 C 0.1123(4) 0.0013(12) 0.3406(4) 0.052(2) Uani 1 1 d . . .
H15A H 0.1003 -0.0947 0.3652 0.078 Uiso 1 1 calc R . .
H15B H 0.1174 0.1079 0.3640 0.078 Uiso 1 1 calc R . .
H15C H 0.1486 -0.0291 0.3244 0.078 Uiso 1 1 calc R . .

loop_
_atom_site_aniso_label
_atom_site_aniso_U_11
_atom_site_aniso_U_22
_atom_site_aniso_U_33
_atom_site_aniso_U_23
_atom_site_aniso_U_13
_atom_site_aniso_U_12
Re1 0.02850(12) 0.02343(12) 0.02143(11) 0.00403(10) 0.00431(8) -0.00297(10)
Cl1 0.0619(12) 0.0377(10) 0.0356(9) 0.0148(8) 0.0061(8) -0.0143(8)
Cl2 0.0375(8) 0.0311(8) 0.0305(7) 0.0014(6) 0.0014(6) -0.0126(6)
Cl3 0.0392(8) 0.0315(8) 0.0421(9) -0.0069(7) 0.0022(7) 0.0103(7)
O1 0.055(3) 0.040(3) 0.033(3) 0.002(2) 0.021(2) -0.006(2)
O2 0.084(4) 0.029(3) 0.028(2) -0.002(2) 0.024(3) -0.015(3)
N1 0.028(3) 0.044(3) 0.028(3) -0.003(2) 0.006(2) -0.005(2)
N3A 0.011(4) 0.019(5) 0.020(5) 0.004(4) 0.006(3) 0.003(3)
C9A 0.010(5) 0.020(6) 0.015(5) 0.005(4) 0.002(4) 0.006(4)
N3 0.065(12) 0.027(9) 0.08(2) 0.008(11) -0.015(13) -0.003(9)
C9 0.045(15) 0.069(13) 0.049(10) -0.013(9) -0.016(10) 0.012(11)
N4 0.033(3) 0.024(3) 0.016(2) 0.0011(19) 0.0045(19) -0.002(2)
N2 0.025(2) 0.032(3) 0.022(2) 0.004(2) 0.0046(18) 0.008(2)
C6 0.036(3) 0.042(4) 0.024(3) 0.005(3) 0.001(3) 0.007(3)
C7 0.041(4) 0.044(7) 0.058(6) -0.037(5) -0.015(4) 0.025(5)
C3A 0.048(7) 0.046(12) 0.038(7) -0.043(7) 0.000(5) 0.008(7)
C4A 0.038(6) 0.036(7) 0.037(6) -0.019(5) 0.006(5) -0.009(6)
C3 0.028(10) 0.019(10) 0.019(9) 0.008(7) 0.012(7) 0.005(7)
C4 0.023(10) 0.020(11) 0.010(8) -0.002(7) 0.011(7) -0.009(7)
C8 0.025(3) 0.024(3) 0.028(3) -0.003(2) 0.003(2) 0.005(2)
C1 0.036(3) 0.047(4) 0.030(3) 0.002(3) 0.010(3) 0.004(3)
C2 0.037(4) 0.044(4) 0.040(4) 0.012(3) 0.007(3) -0.003(3)
C5 0.029(3) 0.041(4) 0.034(3) -0.017(3) -0.006(3) 0.003(3)
C10 0.041(4) 0.027(3) 0.039(4) 0.009(3) -0.011(3) -0.007(3)
C11 0.028(3) 0.025(3) 0.029(3) 0.003(3) 0.002(2) -0.006(2)
C12 0.081(6) 0.021(3) 0.032(3) -0.002(3) 0.030(4) -0.010(3)
C13 0.050(4) 0.033(4) 0.027(3) -0.004(3) 0.014(3) -0.012(3)
C14 0.062(5) 0.038(4) 0.031(3) 0.007(3) 0.010(3) -0.013(4)
C15 0.057(5) 0.055(5) 0.046(5) 0.012(4) 0.014(4) 0.004(4)

loop_
_atom_type_symbol
_atom_type_description
_atom_type_scat_dispersion_real
_atom_type_scat_dispersion_imag
_atom_type_scat_source
C C 0.0033 0.0016 'International Tables Vol C Tables 4.2.6.8 and 6.1.1.4'
H H 0.0000 0.0000 'International Tables Vol C Tables 4.2.6.8 and 6.1.1.4'
N N 0.0061 0.0033 'International Tables Vol C Tables 4.2.6.8 and 6.1.1.4'
O O 0.0106 0.0060 'International Tables Vol C Tables 4.2.6.8 and 6.1.1.4'
Cl Cl 0.1484 0.1585 'International Tables Vol C Tables 4.2.6.8 and 6.1.1.4'
Re Re -1.0185 7.2310 'International Tables Vol C Tables 4.2.6.8 and 6.1.1.4'

loop_
_geom_angle_atom_site_label_1
_geom_angle_atom_site_label_2
_geom_angle_atom_site_label_3
_geom_angle
_geom_angle_site_symmetry_1
_geom_angle_site_symmetry_3
_geom_angle_publ_flag
N1 Re1 N2 83.9(2) . . ?
N1 Re1 N4 78.8(2) . . ?
N2 Re1 N4 80.94(18) . . ?
N1 Re1 Cl1 95.29(16) . . ?
N2 Re1 Cl1 93.08(14) . . ?
N4 Re1 Cl1 171.94(14) . . ?
N1 Re1 Cl2 91.90(15) . . ?
N2 Re1 Cl2 172.09(14) . . ?
N4 Re1 Cl2 91.69(13) . . ?
Cl1 Re1 Cl2 93.97(6) . . ?
N1 Re1 Cl3 171.28(16) . . ?
N2 Re1 Cl3 90.16(14) . . ?
N4 Re1 Cl3 94.03(14) . . ?
Cl1 Re1 Cl3 91.37(7) . . ?
Cl2 Re1 Cl3 93.25(6) . . ?
C13 O2 C14 117.6(6) . . ?
C5 N1 C1 111.7(6) . . ?
C5 N1 Re1 115.6(4) . . ?
C1 N1 Re1 131.5(5) . . ?
C8 N3 C7 117.2(11) . . ?
C8 N3 C9 111.2(11) . . ?
C7 N3 C9 131.7(12) . . ?
C12 N4 C10 111.5(6) . . ?
C12 N4 C11 109.8(5) . . ?
C10 N4 C11 110.2(5) . . ?
C12 N4 Re1 109.8(4) . . ?
C10 N4 Re1 107.6(4) . . ?
C11 N4 Re1 107.9(3) . . ?
C8 N2 C6 113.3(6) . . ?
C8 N2 Re1 115.2(4) . . ?
C6 N2 Re1 131.1(5) . . ?
C7 C6 N2 116.1(7) . . ?
C4 C3 C2 110.7(13) . . ?
C3 C4 C5 112.1(13) . . ?
N2 C8 C11 119.2(5) . . ?
C2 C1 N1 112.6(6) . . ?
C1 C5 C10 118.5(6) . . ?
C4 C5 C10 105.7(8) . . ?
C5 C10 N4 110.1(5) . . ?
C8 C11 N4 112.8(5) . . ?
N4 C12 C13 120.4(6) . . ?
O1 C13 O2 125.1(6) . . ?
O1 C13 C12 120.6(6) . . ?
O2 C13 C12 114.2(5) . . ?
O2 C14 C15 110.4(7) . . ?

loop_
_geom_bond_atom_site_label_1
_geom_bond_atom_site_label_2
_geom_bond_distance
_geom_bond_site_symmetry_2
_geom_bond_publ_flag
Re1 N1 2.078(6) . ?
Re1 N2 2.084(5) . ?
Re1 N4 2.209(5) . ?
Re1 Cl1 2.3741(17) . ?
Re1 Cl2 2.3996(16) . ?
Re1 Cl3 2.4040(17) . ?
O1 C13 1.190(8) . ?
O2 C13 1.325(8) . ?
O2 C14 1.466(8) . ?
N1 C5 1.356(8) . ?
N1 C1 1.367(7) . ?
N3 C8 1.431(13) . ?
N3 C7 1.482(13) . ?
N3 C9 1.504(16) . ?
N4 C12 1.489(8) . ?
N4 C10 1.503(9) . ?
N4 C11 1.513(8) . ?
N2 C8 1.347(7) . ?
N2 C6 1.365(7) . ?
C6 C7 1.333(9) . ?
C3 C4 1.376(14) . ?
C3 C2 1.380(12) . ?
C4 C5 1.407(13) . ?
C8 C11 1.491(8) . ?
C1 C2 1.366(9) . ?
C5 C10 1.469(10) . ?
C12 C13 1.495(9) . ?
C14 C15 1.475(11) . ?
